data_7714389
loop_
_publ_author_name
'Novikov, Anton P.'
'Zagidullin, Karim A.'
'Volkov, Mikhail A.'
'German, Konstantin E.'
'Nevolin, Iurii'
'Grigoriev , Mikhail'

_publ_section_title
;
 Influence of organic cation on the formation of hexahalotechnetates:
 X-ray, thermal and comparative analysis of non-covalent interactions
;
_journal_name_full 'Dalton Transactions'
_journal_paper_doi 10.1039/D3DT03235C
_journal_year 2023
_chemical_formula_moiety 'Cl6 Tc, 2(Cl), 4(C7 H6 N S), 4(H2 O)'
_chemical_formula_sum 'C28 H32 Cl8 N4 O4 S4 Tc'
_chemical_formula_weight 998.41
_space_group_crystal_system triclinic
_space_group_IT_number 2
_space_group_name_Hall '-P 1'
_space_group_name_H-M_alt 'P -1'
_atom_sites_solution_hydrogens mixed
_atom_sites_solution_primary dual
_audit_creation_date 2023-07-06
_audit_creation_method
;
Olex2 1.5
(compiled 2023.03.06 svn.rbb2c1857 for OlexSys, GUI svn.r6748)
;
_audit_update_record
;
2023-09-29 deposited with the CCDC.	2023-11-03 downloaded from the CCDC.
;
_cell_angle_alpha 76.369(2)
_cell_angle_beta 79.704(2)
_cell_angle_gamma 81.477(2)
_cell_formula_units_Z 1
_cell_length_a 7.1584(4)
_cell_length_b 9.3884(5)
_cell_length_c 15.4846(8)
_cell_measurement_reflns_used 9330
_cell_measurement_temperature 100(2)
_cell_measurement_theta_max 30.198
_cell_measurement_theta_min 2.246
_cell_volume 988.92(9)
_computing_cell_refinement 'SAINT V8.40B (Bruker, 2016)'
_computing_data_reduction 'SAINT V8.40B (Bruker, 2016)'
_computing_molecular_graphics 'Olex2 1.5 (Dolomanov et al., 2009)'
_computing_publication_material 'Olex2 1.5 (Dolomanov et al., 2009)'
_computing_structure_refinement 'XL  (Sheldrick, 2008)'
_computing_structure_solution 'SHELXT 2018/2 (Sheldrick, 2018)'
_diffrn_ambient_temperature 100(2)
_diffrn_measured_fraction_theta_full 0.995
_diffrn_measured_fraction_theta_max 0.996
_diffrn_measurement_device_type 'Bruker KAPPA APEX II area-detector diffractometer'
_diffrn_radiation_type MoK\a
_diffrn_radiation_wavelength 0.71073
_diffrn_reflns_av_R_equivalents 0.0267
_diffrn_reflns_av_unetI/netI 0.0299
_diffrn_reflns_Laue_measured_fraction_full 0.995
_diffrn_reflns_Laue_measured_fraction_max 0.996
_diffrn_reflns_limit_h_max 10
_diffrn_reflns_limit_h_min -9
_diffrn_reflns_limit_k_max 13
_diffrn_reflns_limit_k_min -13
_diffrn_reflns_limit_l_max 21
_diffrn_reflns_limit_l_min -21
_diffrn_reflns_number 19290
_diffrn_reflns_point_group_measured_fraction_full 0.995
_diffrn_reflns_point_group_measured_fraction_max 0.996
_diffrn_reflns_theta_full 25.242
_diffrn_reflns_theta_max 29.995
_diffrn_reflns_theta_min 4.089
_exptl_absorpt_coefficient_mu 1.155
_exptl_absorpt_correction_T_max 1.0000
_exptl_absorpt_correction_T_min 0.9119
_exptl_absorpt_correction_type multi-scan
_exptl_absorpt_process_details
;
SADABS-2016/2 (Bruker,2016/2) was used for absorption correction.
wR2(int) was 0.0473 before and 0.0391 after correction.
The Ratio of minimum to maximum transmission is 0.9119.
The \l/2 correction factor is Not present.
;
_exptl_crystal_colour yellow
_exptl_crystal_colour_primary yellow
_exptl_crystal_density_diffrn 1.676
_exptl_crystal_description block
_exptl_crystal_F_000 503
_exptl_crystal_size_max 0.2
_exptl_crystal_size_mid 0.1
_exptl_crystal_size_min 0.07
_refine_diff_density_max 0.409
_refine_diff_density_min -0.286
_refine_diff_density_rms 0.070
_refine_ls_extinction_method none
_refine_ls_goodness_of_fit_ref 1.037
_refine_ls_hydrogen_treatment mixed
_refine_ls_matrix_type full
_refine_ls_number_parameters 241
_refine_ls_number_reflns 5751
_refine_ls_number_restraints 0
_refine_ls_restrained_S_all 1.037
_refine_ls_R_factor_all 0.0291
_refine_ls_R_factor_gt 0.0230
_refine_ls_shift/su_max 0.001
_refine_ls_shift/su_mean 0.000
_refine_ls_structure_factor_coef Fsqd
_refine_ls_weighting_details 'w=1/[\s^2^(Fo^2^)+(0.0200P)^2^+0.2965P] where P=(Fo^2^+2Fc^2^)/3'
_refine_ls_weighting_scheme calc
_refine_ls_wR_factor_gt 0.0493
_refine_ls_wR_factor_ref 0.0516
_reflns_Friedel_coverage 0.000
_reflns_number_gt 5023
_reflns_number_total 5751
_reflns_threshold_expression 'I > 2\s(I)'
_cod_data_source_file d3dt03235c2.cif
_cod_data_source_block kazt6_lt_1_0m
_cod_database_code 7714389
_shelx_shelxl_version_number 2018/3
_shelx_space_group_comment
;
The symmetry employed for this shelxl refinement is uniquely defined
by the following loop, which should always be used as a source of
symmetry information in preference to the above space-group names.
They are only intended as comments.
;
_shelx_estimated_absorpt_t_max 0.924
_shelx_estimated_absorpt_t_min 0.802
_olex2_refinement_description
;
1.a Aromatic/amide H refined with riding coordinates:
 C12(H12), C8(H8), C15(H15), C16(H16), C17(H17), C5(H5), C2(H2), C18(H18),
 C7(H7), C6(H6)
;
_olex2_submission_special_instructions 'No special instructions were received'

loop_
_space_group_symop_operation_xyz
'x, y, z'
'-x, -y, -z'

loop_
_atom_site_label
_atom_site_type_symbol
_atom_site_fract_x
_atom_site_fract_y
_atom_site_fract_z
_atom_site_U_iso_or_equiv
_atom_site_adp_type
_atom_site_occupancy
_atom_site_site_symmetry_order
_atom_site_calc_flag
_atom_site_refinement_flags_posn
_atom_site_refinement_flags_adp
_atom_site_refinement_flags_occupancy
_atom_site_disorder_assembly
_atom_site_disorder_group
Tc1 Tc 0.500000 1.000000 0.000000 0.01108(4) Uani 1 2 d S . P . .
Cl1 Cl 0.62106(5) 0.74762(4) 0.02726(2) 0.01549(7) Uani 1 1 d . . . . .
Cl2 Cl 0.25155(5) 0.94030(4) -0.06316(2) 0.01609(7) Uani 1 1 d . . . . .
Cl3 Cl 0.68970(5) 1.03788(4) -0.14278(2) 0.01581(7) Uani 1 1 d . . . . .
Cl4 Cl 0.65467(5) 1.10172(4) 0.54905(2) 0.02137(8) Uani 1 1 d . . . . .
S13 S 1.12136(5) 0.58437(4) 0.06720(2) 0.01667(7) Uani 1 1 d . . . . .
S3 S 0.45861(5) 0.65466(4) 0.82882(2) 0.01799(8) Uani 1 1 d . . . . .
O1 O 0.91434(19) 0.89431(15) 0.42945(9) 0.0299(3) Uani 1 1 d . . . . .
H1A H 1.028(3) 0.892(2) 0.4356(15) 0.045 Uiso 1 1 d . U . . .
H1B H 0.856(3) 0.949(3) 0.4623(15) 0.045 Uiso 1 1 d . U . . .
O2 O 0.72118(18) 0.84235(14) 0.30947(9) 0.0279(3) Uani 1 1 d . . . . .
H2A H 0.620(3) 0.830(2) 0.3403(15) 0.042 Uiso 1 1 d . U . . .
H2B H 0.786(3) 0.855(2) 0.3428(15) 0.042 Uiso 1 1 d . U . . .
N1 N 0.56042(17) 0.80633(14) 0.67397(9) 0.0179(2) Uani 1 1 d . . . . .
H1 H 0.580(2) 0.886(2) 0.6317(12) 0.022 Uiso 1 1 d . U . . .
N11 N 0.91625(17) 0.67964(14) 0.19710(9) 0.0158(2) Uani 1 1 d . . . . .
H11 H 0.852(2) 0.740(2) 0.2288(12) 0.019 Uiso 1 1 d . U . . .
C12 C 1.00888(19) 0.72390(16) 0.11651(10) 0.0172(3) Uani 1 1 d . . . . .
H12 H 1.012895 0.825032 0.088098 0.021 Uiso 1 1 calc R U . . .
C9 C 0.61550(19) 0.66213(16) 0.66409(10) 0.0157(3) Uani 1 1 d . . . . .
C8 C 0.7041(2) 0.61513(17) 0.58607(10) 0.0215(3) Uani 1 1 d . . . . .
H8 H 0.734660 0.683523 0.531081 0.026 Uiso 1 1 calc R U . . .
C14 C 1.03466(18) 0.45504(15) 0.16135(9) 0.0137(3) Uani 1 1 d . . . . .
C15 C 1.06485(19) 0.30145(16) 0.17701(10) 0.0171(3) Uani 1 1 d . . . . .
H15 H 1.134244 0.252136 0.132201 0.021 Uiso 1 1 calc R U . . .
C16 C 0.9894(2) 0.22371(17) 0.26065(11) 0.0206(3) Uani 1 1 d . . . . .
H16 H 1.008821 0.118998 0.273595 0.025 Uiso 1 1 calc R U . . .
C17 C 0.8849(2) 0.29640(17) 0.32669(10) 0.0207(3) Uani 1 1 d . . . . .
H17 H 0.835989 0.239870 0.383486 0.025 Uiso 1 1 calc R U . . .
C5 C 0.6113(2) 0.41028(16) 0.75064(10) 0.0174(3) Uani 1 1 d . . . . .
H5 H 0.580182 0.341628 0.805454 0.021 Uiso 1 1 calc R U . . .
C4 C 0.56916(19) 0.56148(16) 0.74493(10) 0.0149(3) Uani 1 1 d . . . . .
C2 C 0.4783(2) 0.81866(17) 0.75523(10) 0.0192(3) Uani 1 1 d . . . . .
H2 H 0.434087 0.910872 0.771208 0.023 Uiso 1 1 calc R U . . .
C19 C 0.92859(18) 0.52688(15) 0.22676(9) 0.0138(3) Uani 1 1 d . . . . .
C18 C 0.8518(2) 0.44823(17) 0.31068(10) 0.0190(3) Uani 1 1 d . . . . .
H18 H 0.779624 0.497318 0.355022 0.023 Uiso 1 1 calc R U . . .
C7 C 0.7454(2) 0.46503(18) 0.59233(11) 0.0247(3) Uani 1 1 d . . . . .
H7 H 0.805857 0.429274 0.540558 0.030 Uiso 1 1 calc R U . . .
C6 C 0.6997(2) 0.36384(17) 0.67379(11) 0.0207(3) Uani 1 1 d . . . . .
H6 H 0.730521 0.261236 0.675867 0.025 Uiso 1 1 calc R U . . .

loop_
_atom_site_aniso_label
_atom_site_aniso_U_11
_atom_site_aniso_U_22
_atom_site_aniso_U_33
_atom_site_aniso_U_23
_atom_site_aniso_U_13
_atom_site_aniso_U_12
Tc1 0.01230(7) 0.00878(7) 0.01100(8) -0.00158(6) -0.00032(5) -0.00010(5)
Cl1 0.01832(15) 0.01050(15) 0.01575(16) -0.00192(12) -0.00125(12) 0.00140(11)
Cl2 0.01552(15) 0.01590(16) 0.01727(16) -0.00439(13) -0.00306(12) -0.00104(12)
Cl3 0.01913(16) 0.01234(15) 0.01363(15) -0.00226(12) 0.00270(12) -0.00142(12)
Cl4 0.02492(18) 0.01758(17) 0.02063(18) -0.00570(14) 0.00365(13) -0.00523(14)
S13 0.01674(16) 0.01616(17) 0.01487(17) -0.00108(13) 0.00090(12) -0.00224(13)
S3 0.01750(16) 0.02038(18) 0.01568(17) -0.00554(14) -0.00050(13) -0.00058(13)
O1 0.0285(6) 0.0332(7) 0.0321(7) -0.0181(6) -0.0003(5) -0.0037(5)
O2 0.0221(6) 0.0356(7) 0.0281(7) -0.0162(6) 0.0008(5) 0.0000(5)
N1 0.0198(6) 0.0126(6) 0.0199(6) -0.0010(5) -0.0011(5) -0.0033(5)
N11 0.0151(5) 0.0144(6) 0.0187(6) -0.0065(5) -0.0033(4) 0.0013(4)
C12 0.0156(6) 0.0137(7) 0.0224(7) -0.0019(6) -0.0061(5) -0.0017(5)
C9 0.0166(6) 0.0132(7) 0.0174(7) -0.0026(5) -0.0022(5) -0.0035(5)
C8 0.0284(8) 0.0201(8) 0.0139(7) -0.0014(6) 0.0015(6) -0.0048(6)
C14 0.0117(6) 0.0142(7) 0.0140(7) -0.0017(5) -0.0005(5) -0.0014(5)
C15 0.0152(6) 0.0146(7) 0.0207(7) -0.0045(6) -0.0007(5) -0.0004(5)
C16 0.0195(7) 0.0142(7) 0.0255(8) 0.0015(6) -0.0039(6) -0.0023(5)
C17 0.0184(7) 0.0235(8) 0.0165(7) 0.0037(6) -0.0014(5) -0.0053(6)
C5 0.0193(7) 0.0155(7) 0.0166(7) 0.0002(5) -0.0044(5) -0.0032(5)
C4 0.0137(6) 0.0166(7) 0.0147(7) -0.0035(5) -0.0027(5) -0.0017(5)
C2 0.0182(7) 0.0169(7) 0.0234(8) -0.0066(6) -0.0037(6) -0.0002(5)
C19 0.0111(6) 0.0145(7) 0.0159(7) -0.0043(5) -0.0018(5) -0.0007(5)
C18 0.0164(7) 0.0258(8) 0.0141(7) -0.0045(6) -0.0004(5) -0.0021(6)
C7 0.0348(9) 0.0220(8) 0.0178(8) -0.0096(6) 0.0001(6) -0.0013(7)
C6 0.0272(8) 0.0136(7) 0.0226(8) -0.0058(6) -0.0057(6) -0.0007(6)

loop_
_atom_type_symbol
_atom_type_description
_atom_type_scat_dispersion_real
_atom_type_scat_dispersion_imag
_atom_type_scat_source
C C 0.0033 0.0016 'International Tables Vol C Tables 4.2.6.8 and 6.1.1.4'
H H 0.0000 0.0000 'International Tables Vol C Tables 4.2.6.8 and 6.1.1.4'
Cl Cl 0.1484 0.1585 'International Tables Vol C Tables 4.2.6.8 and 6.1.1.4'
N N 0.0061 0.0033 'International Tables Vol C Tables 4.2.6.8 and 6.1.1.4'
O O 0.0106 0.0060 'International Tables Vol C Tables 4.2.6.8 and 6.1.1.4'
S S 0.1246 0.1234 'International Tables Vol C Tables 4.2.6.8 and 6.1.1.4'
Tc Tc -1.4390 0.7593 'International Tables Vol C Tables 4.2.6.8 and 6.1.1.4'

loop_
_geom_angle_atom_site_label_1
_geom_angle_atom_site_label_2
_geom_angle_atom_site_label_3
_geom_angle
_geom_angle_site_symmetry_1
_geom_angle_site_symmetry_3
_geom_angle_publ_flag
Cl1 Tc1 Cl1 180.0 . 2_675 ?
Cl1 Tc1 Cl2 88.657(12) 2_675 2_675 ?
Cl1 Tc1 Cl2 91.343(12) 2_675 . ?
Cl1 Tc1 Cl2 88.657(12) . . ?
Cl1 Tc1 Cl2 91.343(12) . 2_675 ?
Cl2 Tc1 Cl2 180.0 2_675 . ?
Cl3 Tc1 Cl1 90.001(12) 2_675 2_675 ?
Cl3 Tc1 Cl1 89.999(12) . 2_675 ?
Cl3 Tc1 Cl1 90.001(12) . . ?
Cl3 Tc1 Cl1 89.998(12) 2_675 . ?
Cl3 Tc1 Cl2 89.828(12) . . ?
Cl3 Tc1 Cl2 90.171(12) . 2_675 ?
Cl3 Tc1 Cl2 89.829(12) 2_675 2_675 ?
Cl3 Tc1 Cl2 90.172(12) 2_675 . ?
Cl3 Tc1 Cl3 180.000(17) 2_675 . ?
C12 S13 C14 90.31(7) . . ?
C2 S3 C4 90.45(7) . . ?
H1A O1 H1B 103(2) . . ?
H2A O2 H2B 104(2) . . ?
C9 N1 H1 125.4(12) . . ?
C2 N1 H1 120.1(12) . . ?
C2 N1 C9 114.51(13) . . ?
C12 N11 H11 123.0(12) . . ?
C12 N11 C19 114.11(13) . . ?
C19 N11 H11 122.9(12) . . ?
S13 C12 H12 123.0 . . ?
N11 C12 S13 113.99(11) . . ?
N11 C12 H12 123.0 . . ?
N1 C9 C8 127.38(13) . . ?
N1 C9 C4 111.13(13) . . ?
C8 C9 C4 121.49(14) . . ?
C9 C8 H8 121.4 . . ?
C7 C8 C9 117.11(14) . . ?
C7 C8 H8 121.4 . . ?
C15 C14 S13 128.85(11) . . ?
C15 C14 C19 121.09(12) . . ?
C19 C14 S13 110.01(10) . . ?
C14 C15 H15 121.4 . . ?
C16 C15 C14 117.27(14) . . ?
C16 C15 H15 121.4 . . ?
C15 C16 H16 119.3 . . ?
C15 C16 C17 121.46(14) . . ?
C17 C16 H16 119.3 . . ?
C16 C17 H17 119.3 . . ?
C18 C17 C16 121.31(13) . . ?
C18 C17 H17 119.3 . . ?
C4 C5 H5 121.2 . . ?
C6 C5 H5 121.2 . . ?
C6 C5 C4 117.53(13) . . ?
C9 C4 S3 110.25(11) . . ?
C5 C4 S3 128.73(11) . . ?
C5 C4 C9 121.02(13) . . ?
S3 C2 H2 123.2 . . ?
N1 C2 S3 113.66(12) . . ?
N1 C2 H2 123.2 . . ?
N11 C19 C14 111.53(12) . . ?
N11 C19 C18 126.99(14) . . ?
C18 C19 C14 121.46(13) . . ?
C17 C18 C19 117.38(14) . . ?
C17 C18 H18 121.3 . . ?
C19 C18 H18 121.3 . . ?
C8 C7 H7 119.3 . . ?
C8 C7 C6 121.38(14) . . ?
C6 C7 H7 119.3 . . ?
C5 C6 C7 121.47(14) . . ?
C5 C6 H6 119.3 . . ?
C7 C6 H6 119.3 . . ?

loop_
_geom_bond_atom_site_label_1
_geom_bond_atom_site_label_2
_geom_bond_distance
_geom_bond_site_symmetry_2
_geom_bond_publ_flag
Tc1 Cl1 2.3652(4) . ?
Tc1 Cl1 2.3652(4) 2_675 ?
Tc1 Cl2 2.3684(3) 2_675 ?
Tc1 Cl2 2.3684(3) . ?
Tc1 Cl3 2.3574(3) 2_675 ?
Tc1 Cl3 2.3575(3) . ?
S13 C12 1.6990(16) . ?
S13 C14 1.7466(14) . ?
S3 C4 1.7441(15) . ?
S3 C2 1.6938(16) . ?
O1 H1A 0.83(2) . ?
O1 H1B 0.83(2) . ?
O2 H2A 0.80(2) . ?
O2 H2B 0.79(2) . ?
N1 H1 0.877(18) . ?
N1 C9 1.3891(19) . ?
N1 C2 1.3140(19) . ?
N11 H11 0.861(18) . ?
N11 C12 1.3081(19) . ?
N11 C19 1.3936(18) . ?
C12 H12 0.9500 . ?
C9 C8 1.397(2) . ?
C9 C4 1.3989(19) . ?
C8 H8 0.9500 . ?
C8 C7 1.380(2) . ?
C14 C15 1.3951(19) . ?
C14 C19 1.3973(19) . ?
C15 H15 0.9500 . ?
C15 C16 1.387(2) . ?
C16 H16 0.9500 . ?
C16 C17 1.406(2) . ?
C17 H17 0.9500 . ?
C17 C18 1.380(2) . ?
C5 H5 0.9500 . ?
C5 C4 1.392(2) . ?
C5 C6 1.379(2) . ?
C2 H2 0.9500 . ?
C19 C18 1.3959(19) . ?
C18 H18 0.9500 . ?
C7 H7 0.9500 . ?
C7 C6 1.407(2) . ?
C6 H6 0.9500 . ?

loop_
_geom_hbond_atom_site_label_D
_geom_hbond_atom_site_label_H
_geom_hbond_atom_site_label_A
_geom_hbond_distance_DH
_geom_hbond_distance_HA
_geom_hbond_distance_DA
_geom_hbond_angle_DHA
_geom_hbond_site_symmetry_A
_geom_hbond_publ_flag
O1 H1A Cl4 0.83(2) 2.34(2) 3.1683(14) 178(2) 2_776 yes
O1 H1B Cl4 0.83(2) 2.35(2) 3.1738(14) 173(2) . yes
O2 H2A Cl4 0.80(2) 2.48(2) 3.2141(13) 153(2) 2_676 yes
O2 H2B O1 0.79(2) 1.88(2) 2.6732(18) 173(2) . yes
N1 H1 Cl4 0.877(18) 2.213(18) 3.0736(13) 166.8(16) . yes
N11 H11 O2 0.861(18) 1.803(19) 2.6577(17) 171.3(17) . yes
C12 H12 Cl2 0.95 2.74 3.3970(15) 127.1 1_655 yes
C2 H2 Cl2 0.95 2.72 3.3435(16) 124.0 1_556 yes
C2 H2 O2 0.95 2.56 3.291(2) 134.4 2_676 yes

loop_
_geom_torsion_atom_site_label_1
_geom_torsion_atom_site_label_2
_geom_torsion_atom_site_label_3
_geom_torsion_atom_site_label_4
_geom_torsion
_geom_torsion_site_symmetry_1
_geom_torsion_site_symmetry_2
_geom_torsion_site_symmetry_3
_geom_torsion_site_symmetry_4
_geom_torsion_publ_flag
S13 C14 C15 C16 175.74(11) . . . . ?
S13 C14 C19 N11 2.29(14) . . . . ?
S13 C14 C19 C18 -176.56(11) . . . . ?
N1 C9 C8 C7 -179.85(14) . . . . ?
N1 C9 C4 S3 0.02(14) . . . . ?
N1 C9 C4 C5 179.95(12) . . . . ?
N11 C19 C18 C17 -178.60(13) . . . . ?
C12 S13 C14 C15 -179.36(13) . . . . ?
C12 S13 C14 C19 -1.84(10) . . . . ?
C12 N11 C19 C14 -1.66(17) . . . . ?
C12 N11 C19 C18 177.11(13) . . . . ?
C9 N1 C2 S3 -0.16(16) . . . . ?
C9 C8 C7 C6 0.1(2) . . . . ?
C8 C9 C4 S3 -179.45(11) . . . . ?
C8 C9 C4 C5 0.5(2) . . . . ?
C8 C7 C6 C5 0.3(2) . . . . ?
C14 S13 C12 N11 0.96(11) . . . . ?
C14 C15 C16 C17 0.7(2) . . . . ?
C14 C19 C18 C17 0.1(2) . . . . ?
C15 C14 C19 N11 -179.96(12) . . . . ?
C15 C14 C19 C18 1.2(2) . . . . ?
C15 C16 C17 C18 0.5(2) . . . . ?
C16 C17 C18 C19 -0.9(2) . . . . ?
C4 S3 C2 N1 0.14(12) . . . . ?
C4 C9 C8 C7 -0.5(2) . . . . ?
C4 C5 C6 C7 -0.3(2) . . . . ?
C2 S3 C4 C9 -0.09(11) . . . . ?
C2 S3 C4 C5 179.98(13) . . . . ?
C2 N1 C9 C8 179.51(15) . . . . ?
C2 N1 C9 C4 0.09(17) . . . . ?
C19 N11 C12 S13 0.21(16) . . . . ?
C19 C14 C15 C16 -1.5(2) . . . . ?
C6 C5 C4 S3 179.82(11) . . . . ?
C6 C5 C4 C9 -0.1(2) . . . . ?
